data_2004900
loop_
_publ_author_name
'Zukerman-Schpector, J.'
'Caracelli, I.'
'Varanda, N. A.'
'Brockson, U.'

_publ_contact_author
;
    Prof. J. Zukerman-Schpector
    Departamento Qu\'imica
    Universidade Federal de S\~ao Carlos
    Caixa Postal 676
    13565-905 S\~ao Carlos
    SP
    Brazil
;
_publ_section_title
;
 Synthesis and Relative Configuration of
 (+-)-(1\a,2\b,3\b,4\a)-1,2,3,4-Cyclopentanetetrol 1-Acetate
;
_journal_issue 5
_journal_name_full 'Acta Crystallographica Section C'
_journal_page_first 1298
_journal_page_last 1299
_journal_paper_doi 10.1107/S0108270195015812
_journal_volume 52
_journal_year 1996
_chemical_formula_moiety 'C7 H12 O5'
_chemical_formula_sum 'C7 H12 O5'
_chemical_formula_weight 176.17
_space_group_IT_number 61
_symmetry_cell_setting orthorhombic
_symmetry_space_group_name_Hall '-P 2ac 2ab'
_symmetry_space_group_name_H-M 'P b c a'
_audit_creation_method 'manual editing'
_cell_angle_alpha 90.00
_cell_angle_beta 90.00
_cell_angle_gamma 90.00
_cell_formula_units_Z 8
_cell_length_a 6.3740(10)
_cell_length_b 9.917(2)
_cell_length_c 26.743(3)
_cell_measurement_reflns_used 25
_cell_measurement_temperature 293
_cell_measurement_theta_max 19.00
_cell_measurement_theta_min 9
_cell_volume 1690.5(5)
_computing_cell_refinement 'CAD-4 Software'
_computing_data_collection 'CAD-4 Software (Enraf-Nonius, 1989)'
_computing_data_reduction 'CAD-4 Software'
_computing_molecular_graphics 'ORTEPII (Johnson, 1976)'
_computing_structure_refinement 'SHELXL93 (Sheldrick, 1993)'
_computing_structure_solution 'SHELXS86 (Sheldrick, 1985)'
_diffrn_measurement_device 'Enraf-Nonius CAD4'
_diffrn_measurement_method \w/2\q
_diffrn_radiation_monochromator graphite
_diffrn_radiation_source 'fine-focus sealed tube'
_diffrn_radiation_type MoK\a
_diffrn_radiation_wavelength 0.71073
_diffrn_reflns_av_R_equivalents 0
_diffrn_reflns_limit_h_max 7
_diffrn_reflns_limit_h_min 0
_diffrn_reflns_limit_k_max 11
_diffrn_reflns_limit_k_min 0
_diffrn_reflns_limit_l_max 31
_diffrn_reflns_limit_l_min 0
_diffrn_reflns_number 1483
_diffrn_reflns_theta_max 24.97
_diffrn_reflns_theta_min 1.52
_diffrn_standards_decay_% -0.9
_diffrn_standards_interval_time 1800
_diffrn_standards_number 2
_exptl_absorpt_coefficient_mu 0.119
_exptl_absorpt_correction_type none
_exptl_crystal_colour colourless
_exptl_crystal_density_diffrn 1.384
_exptl_crystal_description irregular
_exptl_crystal_F_000 752
_exptl_crystal_size_max 0.70
_exptl_crystal_size_mid 0.50
_exptl_crystal_size_min 0.25
_refine_diff_density_max 0.396
_refine_diff_density_min -0.363
_refine_ls_extinction_coef 0.025(3)
_refine_ls_extinction_method 'SHELXL93 (Sheldrick, 1993)'
_refine_ls_goodness_of_fit_all 1.082
_refine_ls_goodness_of_fit_obs 1.068
_refine_ls_hydrogen_treatment 'refxyz, one common U'
_refine_ls_matrix_type full
_refine_ls_number_parameters 147
_refine_ls_number_reflns 1464
_refine_ls_number_restraints 0
_refine_ls_restrained_S_all 2.838
_refine_ls_restrained_S_obs 1.068
_refine_ls_R_factor_all 0.0711
_refine_ls_R_factor_obs 0.0472
_refine_ls_shift/esd_max 0.002
_refine_ls_shift/esd_mean 0.000
_refine_ls_structure_factor_coef Fsqd
_refine_ls_weighting_details 'w = 1/[\s^2^(Fo^2^)+(0.0590P)^2^+1.4987P] where P=(Fo^2^+2Fc^2^)/3'
_refine_ls_weighting_scheme calc
_refine_ls_wR_factor_all 0.3476
_refine_ls_wR_factor_obs 0.1185
_reflns_number_observed 1155
_reflns_number_total 1483
_reflns_observed_criterion >2sigma(I)
_cod_data_source_file li1141.cif
_cod_data_source_block default
_cod_depositor_comments
;
 Adding the _atom_site_type_symbol data item.

 Antanas Vaitkus,
 2017-01-17

The following automatic conversions were performed:

'_refine_ls_weighting_scheme' value 'calc w =
1/[\s^2^(Fo^2^)+(0.0590P)^2^+1.4987P] where P=(Fo^2^+2Fc^2^)/3' was
changed to 'calc'. New tag '_refine_ls_weighting_details' was
created. The value of the new tag was set to 'w =
1/[\s^2^(Fo^2^)+(0.0590P)^2^+1.4987P] where P=(Fo^2^+2Fc^2^)/3'.

Automatic conversion script
Id: cif_fix_values 3143 2015-03-26 13:38:13Z robertas 
;
_cod_original_cell_volume 1690.6(8)
_cod_database_code 2004900

loop_
_symmetry_equiv_pos_as_xyz
'x, y, z'
'x+1/2, -y+1/2, -z'
'-x, y+1/2, -z+1/2'
'-x+1/2, -y, z+1/2'
'-x, -y, -z'
'-x-1/2, y-1/2, z'
'x, -y-1/2, z-1/2'
'x-1/2, y, -z-1/2'

loop_
_atom_site_aniso_label
_atom_site_aniso_U_11
_atom_site_aniso_U_22
_atom_site_aniso_U_33
_atom_site_aniso_U_12
_atom_site_aniso_U_13
_atom_site_aniso_U_23
O1 0.0321(9) 0.0295(9) 0.0589(12) -0.0032(8) -0.0117(8) -0.0010(7)
O2 0.0508(11) 0.0262(9) 0.0411(10) -0.0004(8) -0.0082(8) 0.0070(8)
O3 0.0285(9) 0.0555(12) 0.0432(11) 0.0095(9) 0.0038(7) -0.0015(8)
O4 0.0434(10) 0.0511(11) 0.0327(9) 0.0014(8) 0.0012(8) -0.0055(8)
O5 0.097(2) 0.168(3) 0.072(2) -0.019(2) 0.028(2) -0.082(2)
C1 0.0377(13) 0.0305(12) 0.0343(13) 0.0006(10) 0.0003(10) -0.0004(11)
C2 0.0300(13) 0.0284(12) 0.0370(12) -0.0033(10) 0.0022(10) 0.0008(10)
C3 0.0303(12) 0.0260(11) 0.0308(11) -0.0032(9) -0.0039(10) 0.0019(10)
C4 0.0279(12) 0.0363(13) 0.0336(12) 0.0007(10) 0.0010(10) 0.0038(10)
C5 0.0345(14) 0.048(2) 0.044(2) 0.0108(12) 0.0029(11) 0.0114(12)
C6 0.051(2) 0.062(2) 0.049(2) 0.0007(14) 0.0130(14) -0.010(2)
C7 0.071(2) 0.094(3) 0.046(2) 0.004(2) 0.016(2) 0.004(2)

loop_
_atom_site_label
_atom_site_type_symbol
_atom_site_fract_x
_atom_site_fract_y
_atom_site_fract_z
_atom_site_U_iso_or_equiv
O1 O .1679(3) .6796(2) .31650(7) .0402(5)
O2 O .3596(3) .9179(2) .29021(7) .0393(5)
O3 O .8140(3) .8238(2) .30423(7) .0424(5)
O4 O .4326(3) .6540(2) .43263(6) .0424(5)
O5 O .1284(5) .5480(4) .43685(10) .1123(13)
C1 C .4303(4) .6386(2) .37875(9) .0342(6)
C2 C .2899(4) .7446(2) .35376(9) .0318(6)
C3 C .4456(4) .8431(2) .33027(8) .0290(5)
C4 C .6250(3) .7526(2) .31452(9) .0326(6)
C5 C .6524(4) .6620(3) .35969(10) .0421(7)
C6 C .2705(5) .6027(3) .45750(11) .0537(8)
C7 C .2841(7) .6289(5) .51191(13) .0703(10)
HO1 H .059(5) .729(3) .3103(12) .061(3)
HO2 H .348(5) .996(4) .2978(12) .061(3)
HO3 H .814(5) .853(3) .2748(13) .061(3)
HC1 H .382(5) .547(3) .3697(11) .061(3)
HC2 H .196(5) .787(3) .3771(12) .061(3)
HC3 H .501(5) .900(3) .3565(12) .061(3)
HC4 H .582(5) .698(3) .2848(12) .061(3)
HC5 H .732(5) .715(3) .3838(12) .061(3)
H'C5 H .726(5) .579(3) .3509(12) .061(3)
HC7 H .289(5) .723(4) .5170(12) .061(3)
H'C7 H .418(6) .632(3) .5245(12) .061(3)
H"C7 H .169(5) .596(3) .5297(12) .061(3)

loop_
_atom_type_symbol
_atom_type_description
_atom_type_scat_dispersion_real
_atom_type_scat_dispersion_imag
_atom_type_scat_source
O O 0.0106 0.0060 'International Tables Vol C Tables 4.2.6.8 and 6.1.1.4'
C C 0.0033 0.0016 'International Tables Vol C Tables 4.2.6.8 and 6.1.1.4'
H H 0.0000 0.0000 'International Tables Vol C Tables 4.2.6.8 and 6.1.1.4'

loop_
_geom_angle_atom_site_label_1
_geom_angle_atom_site_label_2
_geom_angle_atom_site_label_3
_geom_angle
_geom_angle_publ_flag
C6 O4 C1 116.7(2) yes
O4 C1 C5 107.9(2) yes
O4 C1 C2 111.5(2) yes
C5 C1 C2 107.0(2) yes
O1 C2 C3 111.0(2) yes
O1 C2 C1 108.3(2) yes
C3 C2 C1 103.8(2) yes
O2 C3 C4 113.2(2) yes
O2 C3 C2 113.3(2) yes
C4 C3 C2 103.1(2) yes
O3 C4 C3 113.6(2) yes
O3 C4 C5 110.5(2) yes
C3 C4 C5 102.5(2) yes
C4 C5 C1 104.5(2) yes
O5 C6 O4 122.2(3) yes
O5 C6 C7 125.4(3) yes
O4 C6 C7 112.3(3) yes

loop_
_geom_bond_atom_site_label_1
_geom_bond_atom_site_label_2
_geom_bond_distance
_geom_bond_publ_flag
O1 C2 1.419(3) yes
O2 C3 1.414(3) yes
O3 C4 1.423(3) yes
O4 C6 1.330(3) yes
O4 C1 1.449(3) yes
O5 C6 1.191(4) yes
C1 C5 1.523(4) yes
C1 C2 1.534(3) yes
C2 C3 1.528(3) yes
C3 C4 1.513(3) yes
C4 C5 1.516(3) yes
C6 C7 1.481(5) yes
